data_1520818
loop_
_publ_author_name
'Balagurov, A.M.'
'Sheptyakov, D.V.'
'Aksenov, V.L.'
'Antipov, E.V.'
'Putilin, S.N.'
'Radaelli, P.G.'
'Marezio, M.'

_publ_section_title
;
 Structure of Hg Ba2 Cu O4+d (0.06<d<0.19) at ambient and high pressure
;
_journal_name_full 'Physical Review, Serie 3. B - Condensed Matter (18,1978-)'
_journal_page_first 7209
_journal_page_last 7215
_journal_volume 59
_journal_year 1999
_chemical_formula_sum 'Ba2 Cu Hg O4.069'
_chemical_name_systematic 'Hg Ba2 Cu O4.069'
_space_group_IT_number 123
_symmetry_space_group_name_Hall '-P 4 2'
_symmetry_space_group_name_H-M 'P 4/m m m'
_cell_angle_alpha 90
_cell_angle_beta 90
_cell_angle_gamma 90
_cell_formula_units_Z 1
_cell_length_a 3.8768
_cell_length_b 3.8768
_cell_length_c 9.4964
_cell_volume 142.727
_citation_journal_id_ASTM PRBMDO
_cod_data_source_file Balagurov_PRBMDO_1999_705.cif
_cod_data_source_block Ba2Cu1Hg1O4.069
_cod_original_cell_volume 142.7269
_cod_original_formula_sum 'Ba2 Cu1 Hg1 O4.069'
_cod_database_code 1520818

loop_
_symmetry_equiv_pos_as_xyz
x,y,z
-y,x,z
-x,-y,z
y,-x,z
x,-y,-z
y,x,-z
-x,y,-z
-y,-x,-z
-x,-y,-z
y,-x,-z
x,y,-z
-y,x,-z
-x,y,z
-y,-x,z
x,-y,z
y,x,z

loop_
_atom_site_label
_atom_site_type_symbol
_atom_site_fract_x
_atom_site_fract_y
_atom_site_fract_z
_atom_site_occupancy
_atom_site_U_iso_or_equiv
O2 O-2 0 0 0.2076 1 0.0
Ba1 Ba+2 0.5 0.5 0.3006 1 0.0
Cu1 Cu+2 0 0 0.5 1 0.0
O3 O-2 0.5 0.5 0 0.069 0.0
Hg1 Hg+2 0 0 0 1 0.0
O1 O-2 0.5 0 0.5 1 0.0
